data_4071117
loop_
_publ_author_name
'Buchalski, Piotr'
'Grabowska, Ilona'
'Kami\'nska, El\.zbieta'
'Suwi\'nska, Kinga'

_publ_section_title
;
 Synthesis and Structures of 9-Nickelafluorenyllithium Complexes
;
_journal_issue 10
_journal_name_full Organometallics
_journal_page_first 2346
_journal_paper_doi 10.1021/om701275u
_journal_volume 27
_journal_year 2008
_chemical_formula_sum 'C31 H48 Li Ni O7'
_chemical_formula_weight 598.34
_chemical_name_common Pw16
_chemical_name_systematic
;
 ?
;
_space_group_IT_number 14
_symmetry_cell_setting monoclinic
_symmetry_space_group_name_Hall '-P 2ybc'
_symmetry_space_group_name_H-M 'P 1 21/c 1'
_atom_sites_solution_hydrogens geom
_atom_sites_solution_primary direct
_atom_sites_solution_secondary difmap
_audit_creation_method SHELXL-97
_cell_angle_alpha 90.00
_cell_angle_beta 98.85(3)
_cell_angle_gamma 90.00
_cell_formula_units_Z 8
_cell_length_a 31.21(3)
_cell_length_b 11.851(7)
_cell_length_c 17.44(2)
_cell_measurement_reflns_used 10253
_cell_measurement_temperature 100(2)
_cell_measurement_theta_max 23.257
_cell_measurement_theta_min 2.910
_cell_volume 6374(10)
_computing_cell_refinement 'Denzo and Scalepak (Otwinowski & Minor, 1997)'
_computing_data_collection 'Collect data collection software (Nonius B.V., 1998)'
_computing_data_reduction 'Denzo and Scalepak (Otwinowski & Minor, 1997)'
_computing_molecular_graphics 'ORTEP-3 (Johnson & Burnet, 1996)'
_computing_structure_refinement 'SHELXL-97 (Sheldrick, 1997)'
_computing_structure_solution 'SHELXS-97 (Sheldrick, 1990)'
_diffrn_ambient_temperature 100(2)
_diffrn_detector_area_resol_mean 9.1
_diffrn_measured_fraction_theta_full 0.959
_diffrn_measured_fraction_theta_max 0.959
_diffrn_measurement_device_type KappaCCD
_diffrn_measurement_method '\f and \w scans'
_diffrn_radiation_monochromator graphite
_diffrn_radiation_source 'fine-focus sealed tube'
_diffrn_radiation_type MoK\a
_diffrn_radiation_wavelength 0.71073
_diffrn_reflns_av_R_equivalents 0.115
_diffrn_reflns_av_sigmaI/netI 0.1847
_diffrn_reflns_limit_h_max 36
_diffrn_reflns_limit_h_min -37
_diffrn_reflns_limit_k_max 0
_diffrn_reflns_limit_k_min -14
_diffrn_reflns_limit_l_max 20
_diffrn_reflns_limit_l_min 0
_diffrn_reflns_number 47962
_diffrn_reflns_theta_full 25.00
_diffrn_reflns_theta_max 25.00
_diffrn_reflns_theta_min 2.92
_exptl_absorpt_coefficient_mu 0.651
_exptl_absorpt_correction_T_max 0.9682
_exptl_absorpt_correction_T_min 0.9087
_exptl_absorpt_correction_type none
_exptl_crystal_colour 'deep red'
_exptl_crystal_density_diffrn 1.247
_exptl_crystal_density_method 'not measured'
_exptl_crystal_F_000 2568
_exptl_crystal_size_max 0.15
_exptl_crystal_size_mid 0.10
_exptl_crystal_size_min 0.05
_refine_diff_density_max 0.699
_refine_diff_density_min -0.825
_refine_diff_density_rms 0.106
_refine_ls_extinction_coef 0.00138(19)
_refine_ls_extinction_expression Fc^*^=kFc[1+0.001xFc^2^\l^3^/sin(2\q)]^-1/4^
_refine_ls_extinction_method SHELXL
_refine_ls_goodness_of_fit_ref 0.935
_refine_ls_hydrogen_treatment constr
_refine_ls_matrix_type full
_refine_ls_number_parameters 735
_refine_ls_number_reflns 10745
_refine_ls_number_restraints 0
_refine_ls_restrained_S_all 0.935
_refine_ls_R_factor_all 0.1719
_refine_ls_R_factor_gt 0.0618
_refine_ls_shift/su_max 0.001
_refine_ls_shift/su_mean 0.000
_refine_ls_structure_factor_coef Fsqd
_refine_ls_weighting_details 'calc w=1/[\s^2^(Fo^2^)+(0.0785P)^2^+0.0000P] where P=(Fo^2^+2Fc^2^)/3'
_refine_ls_weighting_scheme calc
_refine_ls_wR_factor_gt 0.1328
_refine_ls_wR_factor_ref 0.1746
_reflns_number_gt 4692
_reflns_number_total 10745
_reflns_threshold_expression >2\s(I)
_cod_data_source_file om701275u-file003.cif
_cod_data_source_block compound_(2)
_cod_original_sg_symbol_H-M P21/c
_cod_database_code 4071117

loop_
_symmetry_equiv_pos_as_xyz
'x, y, z'
'-x, y+1/2, -z+1/2'
'-x, -y, -z'
'x, -y-1/2, z-1/2'

loop_
_atom_site_label
_atom_site_type_symbol
_atom_site_fract_x
_atom_site_fract_y
_atom_site_fract_z
_atom_site_U_iso_or_equiv
_atom_site_adp_type
_atom_site_occupancy
_atom_site_symmetry_multiplicity
_atom_site_calc_flag
_atom_site_refinement_flags
_atom_site_disorder_assembly
_atom_site_disorder_group
C1 C 0.4008(2) 0.8909(4) 0.0232(3) 0.0302(15) Uani 1 1 d . . .
C2 C 0.4272(2) 0.9133(4) -0.0345(4) 0.0369(16) Uani 1 1 d . . .
H2 H 0.4573 0.9276 -0.0196 0.044 Uiso 1 1 calc R . .
C3 C 0.4091(2) 0.9145(4) -0.1136(4) 0.0404(17) Uani 1 1 d . . .
H3 H 0.4272 0.9289 -0.1516 0.048 Uiso 1 1 calc R . .
C4 C 0.3662(2) 0.8955(5) -0.1366(4) 0.0475(19) Uani 1 1 d . . .
H4 H 0.3546 0.8959 -0.1902 0.057 Uiso 1 1 calc R . .
C5 C 0.3394(2) 0.8754(4) -0.0817(4) 0.0437(17) Uani 1 1 d . . .
H5 H 0.3092 0.8642 -0.0978 0.052 Uiso 1 1 calc R . .
C6 C 0.35645(19) 0.8716(4) -0.0030(3) 0.0270(14) Uani 1 1 d . . .
C7 C 0.33275(18) 0.8480(4) 0.0613(3) 0.0271(14) Uani 1 1 d . . .
C8 C 0.2882(2) 0.8268(4) 0.0546(4) 0.0359(16) Uani 1 1 d . . .
H8 H 0.2706 0.8300 0.0051 0.043 Uiso 1 1 calc R . .
C9 C 0.2695(2) 0.8012(5) 0.1197(4) 0.0460(18) Uani 1 1 d . . .
H9 H 0.2393 0.7856 0.1149 0.055 Uiso 1 1 calc R . .
C10 C 0.2955(2) 0.7986(5) 0.1923(4) 0.0468(18) Uani 1 1 d . . .
H10 H 0.2832 0.7819 0.2375 0.056 Uiso 1 1 calc R . .
C11 C 0.3398(2) 0.8208(5) 0.1978(4) 0.0414(16) Uani 1 1 d . . .
H11 H 0.3571 0.8180 0.2476 0.050 Uiso 1 1 calc R . .
C12 C 0.36024(18) 0.8471(4) 0.1333(3) 0.0291(14) Uani 1 1 d . . .
C13 C 0.4687(2) 0.9753(5) 0.1998(4) 0.0486(18) Uani 1 1 d . . .
H13 H 0.4710 1.0552 0.1996 0.058 Uiso 1 1 calc R . .
C14 C 0.4872(2) 0.9005(6) 0.1516(4) 0.0468(18) Uani 1 1 d . . .
H14 H 0.5025 0.9221 0.1109 0.056 Uiso 1 1 calc R . .
C15 C 0.4797(2) 0.7893(5) 0.1730(4) 0.0501(18) Uani 1 1 d . . .
H15 H 0.4900 0.7223 0.1523 0.060 Uiso 1 1 calc R . .
C16 C 0.4533(2) 0.7978(6) 0.2320(4) 0.056(2) Uani 1 1 d . . .
H16 H 0.4418 0.7361 0.2570 0.068 Uiso 1 1 calc R . .
C17 C 0.4468(2) 0.9121(6) 0.2473(4) 0.0528(19) Uani 1 1 d . . .
H17 H 0.4301 0.9410 0.2841 0.063 Uiso 1 1 calc R . .
C18 C 0.12353(18) 0.6789(4) -0.1572(3) 0.0244(14) Uani 1 1 d . . .
C19 C 0.14163(19) 0.7161(4) -0.2233(3) 0.0285(14) Uani 1 1 d . . .
H19 H 0.1229 0.7266 -0.2710 0.034 Uiso 1 1 calc R . .
C20 C 0.18581(18) 0.7375(4) -0.2204(3) 0.0284(14) Uani 1 1 d . . .
H20 H 0.1968 0.7616 -0.2655 0.034 Uiso 1 1 calc R . .
C21 C 0.21356(19) 0.7229(4) -0.1504(4) 0.0317(15) Uani 1 1 d . . .
H21 H 0.2437 0.7372 -0.1476 0.038 Uiso 1 1 calc R . .
C22 C 0.19724(17) 0.6877(4) -0.0850(3) 0.0284(14) Uani 1 1 d . . .
H22 H 0.2164 0.6780 -0.0376 0.034 Uiso 1 1 calc R . .
C23 C 0.15341(17) 0.6665(4) -0.0872(3) 0.0220(13) Uani 1 1 d . . .
C24 C 0.13016(18) 0.6316(4) -0.0241(3) 0.0247(13) Uani 1 1 d . . .
C25 C 0.14986(19) 0.6157(4) 0.0535(3) 0.0309(15) Uani 1 1 d . . .
H25 H 0.1804 0.6224 0.0669 0.037 Uiso 1 1 calc R . .
C26 C 0.1249(2) 0.5903(4) 0.1103(3) 0.0308(15) Uani 1 1 d . . .
H26 H 0.1382 0.5811 0.1627 0.037 Uiso 1 1 calc R . .
C27 C 0.0804(2) 0.5783(4) 0.0907(3) 0.0287(14) Uani 1 1 d . . .
H27 H 0.0633 0.5605 0.1297 0.034 Uiso 1 1 calc R . .
C28 C 0.06052(19) 0.5925(4) 0.0134(3) 0.0283(15) Uani 1 1 d . . .
H28 H 0.0301 0.5824 0.0007 0.034 Uiso 1 1 calc R . .
C29 C 0.08476(17) 0.6216(4) -0.0463(3) 0.0235(13) Uani 1 1 d . . .
C30 C 0.00991(18) 0.5515(5) -0.2049(3) 0.0338(15) Uani 1 1 d . . .
H30 H 0.0058 0.4735 -0.1956 0.041 Uiso 1 1 calc R . .
C31 C -0.00422(18) 0.6426(4) -0.1621(3) 0.0328(15) Uani 1 1 d . . .
H31 H -0.0182 0.6361 -0.1176 0.039 Uiso 1 1 calc R . .
C32 C 0.00611(18) 0.7454(5) -0.1974(3) 0.0350(15) Uani 1 1 d . . .
H32 H -0.0013 0.8194 -0.1830 0.042 Uiso 1 1 calc R . .
C33 C 0.02923(17) 0.7169(5) -0.2572(3) 0.0314(15) Uani 1 1 d . . .
H33 H 0.0417 0.7691 -0.2887 0.038 Uiso 1 1 calc R . .
C34 C 0.03109(18) 0.5968(5) -0.2635(3) 0.0345(15) Uani 1 1 d . . .
H34 H 0.0442 0.5554 -0.3003 0.041 Uiso 1 1 calc R . .
C35 C 0.16786(19) 0.3419(5) -0.0861(4) 0.0487(19) Uani 1 1 d . . .
H35A H 0.1698 0.3071 -0.1365 0.073 Uiso 1 1 calc R . .
H35B H 0.1937 0.3223 -0.0491 0.073 Uiso 1 1 calc R . .
H35C H 0.1661 0.4241 -0.0921 0.073 Uiso 1 1 calc R . .
C36 C 0.09201(18) 0.3295(4) -0.1105(3) 0.0328(15) Uani 1 1 d . . .
H36A H 0.0903 0.2839 -0.1585 0.039 Uiso 1 1 calc R . .
H36B H 0.0923 0.4103 -0.1248 0.039 Uiso 1 1 calc R . .
C37 C 0.05365(19) 0.3048(4) -0.0704(3) 0.0365(16) Uani 1 1 d . . .
H37A H 0.0533 0.3570 -0.0262 0.044 Uiso 1 1 calc R . .
H37B H 0.0263 0.3143 -0.1069 0.044 Uiso 1 1 calc R . .
C38 C 0.01983(18) 0.1512(5) -0.0142(4) 0.0417(16) Uani 1 1 d . . .
H38A H 0.0127 0.2040 0.0252 0.063 Uiso 1 1 calc R . .
H38B H 0.0252 0.0762 0.0090 0.063 Uiso 1 1 calc R . .
H38C H -0.0045 0.1471 -0.0570 0.063 Uiso 1 1 calc R . .
C39 C 0.08585(19) 0.0253(5) -0.1772(3) 0.0415(16) Uani 1 1 d . . .
H39A H 0.0913 0.0345 -0.2307 0.062 Uiso 1 1 calc R . .
H39B H 0.0606 0.0706 -0.1693 0.062 Uiso 1 1 calc R . .
H39C H 0.0802 -0.0544 -0.1676 0.062 Uiso 1 1 calc R . .
C40 C 0.15959(17) -0.0063(4) -0.1301(3) 0.0314(15) Uani 1 1 d . . .
H40A H 0.1645 -0.0111 -0.1847 0.038 Uiso 1 1 calc R . .
H40B H 0.1548 -0.0836 -0.1116 0.038 Uiso 1 1 calc R . .
C41 C 0.19839(18) 0.0456(4) -0.0808(3) 0.0327(15) Uani 1 1 d . . .
H41A H 0.2230 -0.0079 -0.0748 0.039 Uiso 1 1 calc R . .
H41B H 0.2072 0.1151 -0.1058 0.039 Uiso 1 1 calc R . .
C42 C 0.22320(19) 0.1070(5) 0.0466(3) 0.0398(16) Uani 1 1 d . . .
H42A H 0.2446 0.0460 0.0544 0.060 Uiso 1 1 calc R . .
H42B H 0.2138 0.1256 0.0962 0.060 Uiso 1 1 calc R . .
H42C H 0.2362 0.1737 0.0263 0.060 Uiso 1 1 calc R . .
C43 C 0.1327(2) 0.3131(4) 0.1255(4) 0.0489(19) Uani 1 1 d . . .
H43A H 0.1025 0.3321 0.1287 0.073 Uiso 1 1 calc R . .
H43B H 0.1434 0.3621 0.0873 0.073 Uiso 1 1 calc R . .
H43C H 0.1505 0.3240 0.1764 0.073 Uiso 1 1 calc R . .
C44 C 0.1197(2) 0.1231(4) 0.1567(3) 0.0372(16) Uani 1 1 d . . .
H44A H 0.0887 0.1383 0.1591 0.045 Uiso 1 1 calc R . .
H44B H 0.1365 0.1334 0.2092 0.045 Uiso 1 1 calc R . .
C45 C 0.1254(2) 0.0042(4) 0.1277(3) 0.0376(16) Uani 1 1 d . . .
H45A H 0.1566 -0.0118 0.1276 0.045 Uiso 1 1 calc R . .
H45B H 0.1141 -0.0513 0.1619 0.045 Uiso 1 1 calc R . .
C46 C 0.1042(2) -0.1164(4) 0.0220(4) 0.0420(17) Uani 1 1 d . . .
H46A H 0.1345 -0.1363 0.0199 0.063 Uiso 1 1 calc R . .
H46B H 0.0874 -0.1210 -0.0302 0.063 Uiso 1 1 calc R . .
H46C H 0.0922 -0.1689 0.0565 0.063 Uiso 1 1 calc R . .
C47 C 0.4424(3) 0.5782(7) -0.0261(5) 0.114(4) Uani 1 1 d . A .
H47A H 0.4497 0.6165 -0.0722 0.171 Uiso 1 1 calc R . .
H47B H 0.4652 0.5234 -0.0074 0.171 Uiso 1 1 calc R . .
H47C H 0.4402 0.6339 0.0146 0.171 Uiso 1 1 calc R . .
C48B C 0.3759(5) 0.6112(11) -0.0528(9) 0.060(4) Uiso 0.50 1 d P A 1
H48A H 0.3799 0.6538 -0.1000 0.071 Uiso 0.50 1 calc PR A 1
H48B H 0.3835 0.6615 -0.0075 0.071 Uiso 0.50 1 calc PR A 1
C48A C 0.3629(4) 0.5625(11) -0.0994(8) 0.047(3) Uiso 0.50 1 d P A 2
H48C H 0.3695 0.6362 -0.1218 0.056 Uiso 0.50 1 calc PR A 2
H48D H 0.3555 0.5082 -0.1425 0.056 Uiso 0.50 1 calc PR A 2
C49 C 0.3275(2) 0.5744(5) -0.0587(4) 0.0486(18) Uani 1 1 d . . .
H49A H 0.3112 0.6347 -0.0365 0.058 Uiso 1 1 calc R A 1
H49B H 0.3150 0.5663 -0.1142 0.058 Uiso 1 1 calc R A 1
C50 C 0.2807(2) 0.4556(7) -0.0001(6) 0.106(3) Uani 1 1 d . . .
H50A H 0.2704 0.5261 0.0201 0.159 Uiso 1 1 calc R A .
H50B H 0.2822 0.3968 0.0397 0.159 Uiso 1 1 calc R . .
H50C H 0.2606 0.4321 -0.0461 0.159 Uiso 1 1 calc R . .
C51 C 0.3722(3) 0.5389(7) 0.1502(5) 0.104(3) Uani 1 1 d . A .
H51A H 0.3752 0.5391 0.2070 0.156 Uiso 1 1 calc R . .
H51B H 0.3415 0.5431 0.1281 0.156 Uiso 1 1 calc R . .
H51C H 0.3876 0.6041 0.1330 0.156 Uiso 1 1 calc R . .
C52 C 0.4343(3) 0.4244(6) 0.1594(4) 0.078(3) Uani 1 1 d . A .
H52A H 0.4365 0.4235 0.2167 0.094 Uiso 1 1 calc R . .
H52B H 0.4518 0.4883 0.1446 0.094 Uiso 1 1 calc R . .
C53 C 0.4509(3) 0.3160(6) 0.1318(5) 0.088(3) Uani 1 1 d . A .
H53A H 0.4825 0.3098 0.1493 0.106 Uiso 1 1 calc R . .
H53B H 0.4365 0.2515 0.1534 0.106 Uiso 1 1 calc R . .
C54 C 0.4613(2) 0.2166(6) 0.0178(6) 0.108(4) Uani 1 1 d . A .
H54A H 0.4928 0.2181 0.0340 0.162 Uiso 1 1 calc R . .
H54B H 0.4548 0.2185 -0.0390 0.162 Uiso 1 1 calc R . .
H54C H 0.4493 0.1475 0.0369 0.162 Uiso 1 1 calc R . .
C55 C 0.3950(3) 0.3054(8) -0.1666(5) 0.122(4) Uani 1 1 d . A .
H55A H 0.4105 0.2353 -0.1743 0.183 Uiso 1 1 calc R . .
H55B H 0.4159 0.3671 -0.1551 0.183 Uiso 1 1 calc R . .
H55C H 0.3748 0.3230 -0.2139 0.183 Uiso 1 1 calc R . .
C56 C 0.3538(2) 0.1824(7) -0.0998(6) 0.083(3) Uani 1 1 d . A .
H56A H 0.3773 0.1267 -0.0854 0.099 Uiso 1 1 calc R . .
H56B H 0.3375 0.1608 -0.1509 0.099 Uiso 1 1 calc R . .
C57 C 0.3256(4) 0.1825(7) -0.0431(5) 0.117(4) Uani 1 1 d . A .
H57A H 0.2984 0.2221 -0.0646 0.141 Uiso 1 1 calc R . .
H57B H 0.3180 0.1035 -0.0325 0.141 Uiso 1 1 calc R . .
C58 C 0.3497(2) 0.1616(5) 0.0887(4) 0.0507(18) Uani 1 1 d . A .
H58A H 0.3234 0.1171 0.0904 0.076 Uiso 1 1 calc R . .
H58B H 0.3565 0.2055 0.1366 0.076 Uiso 1 1 calc R . .
H58C H 0.3739 0.1109 0.0836 0.076 Uiso 1 1 calc R . .
C59 C 0.2530(2) 0.4991(5) 0.2386(4) 0.061(2) Uani 1 1 d . . .
H59A H 0.2806 0.5221 0.2230 0.092 Uiso 1 1 calc R . .
H59B H 0.2461 0.5497 0.2794 0.092 Uiso 1 1 calc R . .
H59C H 0.2299 0.5031 0.1937 0.092 Uiso 1 1 calc R . .
C60 C 0.2632(3) 0.3110(5) 0.2118(4) 0.069(2) Uani 1 1 d . . .
H60A H 0.2897 0.3337 0.1908 0.083 Uiso 1 1 calc R . .
H60B H 0.2386 0.3161 0.1689 0.083 Uiso 1 1 calc R . .
C61 C 0.2684(2) 0.1858(5) 0.2377(4) 0.055(2) Uani 1 1 d . . .
H61A H 0.2780 0.1387 0.1966 0.066 Uiso 1 1 calc R . .
H61B H 0.2896 0.1783 0.2858 0.066 Uiso 1 1 calc R . .
C62 C 0.2268(3) 0.0350(5) 0.2748(5) 0.080(3) Uani 1 1 d . . .
H62A H 0.2407 -0.0107 0.2386 0.120 Uiso 1 1 calc R . .
H62B H 0.1971 0.0087 0.2745 0.120 Uiso 1 1 calc R . .
H62C H 0.2432 0.0277 0.3272 0.120 Uiso 1 1 calc R . .
O1 O 0.13044(12) 0.3018(3) -0.0583(2) 0.0319(10) Uani 1 1 d . . .
O2 O 0.05794(12) 0.1896(3) -0.0431(2) 0.0320(10) Uani 1 1 d . . .
O3 O 0.12287(12) 0.0617(3) -0.1250(2) 0.0301(9) Uani 1 1 d . . .
O4 O 0.18691(12) 0.0718(3) -0.0072(2) 0.0288(9) Uani 1 1 d . . .
O5 O 0.13532(12) 0.1977(3) 0.1023(2) 0.0341(10) Uani 1 1 d . . .
O6 O 0.10219(12) -0.0038(3) 0.0509(2) 0.0334(10) Uani 1 1 d . . .
O7 O 0.40214(15) 0.5211(4) -0.0454(3) 0.0629(14) Uani 1 1 d . . .
O8 O 0.32179(16) 0.4723(3) -0.0202(3) 0.0681(15) Uani 1 1 d . A .
O9 O 0.39056(18) 0.4367(4) 0.1248(3) 0.0622(14) Uani 1 1 d . . .
O10 O 0.44198(16) 0.3138(4) 0.0494(3) 0.0677(15) Uani 1 1 d . . .
O11 O 0.37178(17) 0.2919(4) -0.1044(3) 0.0687(15) Uani 1 1 d . . .
O12 O 0.3430(2) 0.2335(4) 0.0263(3) 0.095(2) Uani 1 1 d . . .
O13 O 0.25658(15) 0.3863(3) 0.2673(2) 0.0543(13) Uani 1 1 d . . .
O14 O 0.22625(16) 0.1546(4) 0.2505(3) 0.0617(14) Uani 1 1 d . . .
Li1 Li 0.1212(3) 0.1376(7) -0.0147(6) 0.034(2) Uani 1 1 d . . .
Li2 Li 0.3798(3) 0.3776(8) 0.0062(6) 0.042(3) Uani 1 1 d . A .
Ni1 Ni 0.41881(2) 0.87462(6) 0.13122(4) 0.0325(2) Uani 1 1 d . . .
Ni2 Ni 0.06479(2) 0.65008(5) -0.15215(4) 0.0260(2) Uani 1 1 d . . .

loop_
_atom_site_aniso_label
_atom_site_aniso_U_11
_atom_site_aniso_U_22
_atom_site_aniso_U_33
_atom_site_aniso_U_23
_atom_site_aniso_U_13
_atom_site_aniso_U_12
C1 0.039(4) 0.020(3) 0.035(4) -0.005(3) 0.018(3) 0.001(3)
C2 0.041(4) 0.031(3) 0.039(4) -0.002(3) 0.008(4) 0.010(3)
C3 0.056(5) 0.034(4) 0.037(5) 0.004(3) 0.024(4) -0.006(3)
C4 0.073(6) 0.042(4) 0.028(4) -0.001(3) 0.010(4) -0.016(4)
C5 0.051(5) 0.036(4) 0.044(5) -0.003(3) 0.004(4) -0.006(3)
C6 0.035(4) 0.024(3) 0.022(4) 0.003(3) 0.005(3) 0.005(3)
C7 0.025(4) 0.025(3) 0.030(4) -0.008(3) -0.001(3) -0.006(3)
C8 0.043(4) 0.032(3) 0.032(4) -0.003(3) 0.002(3) 0.003(3)
C9 0.027(4) 0.041(4) 0.070(6) -0.006(4) 0.007(4) -0.001(3)
C10 0.036(5) 0.054(4) 0.054(5) 0.000(4) 0.015(4) 0.001(3)
C11 0.033(4) 0.053(4) 0.038(4) 0.000(3) 0.005(3) 0.009(3)
C12 0.039(4) 0.029(3) 0.023(4) -0.001(3) 0.016(3) 0.005(3)
C13 0.043(5) 0.043(4) 0.058(5) -0.001(4) 0.004(4) 0.006(3)
C14 0.038(4) 0.073(5) 0.030(4) 0.005(4) 0.007(3) -0.001(4)
C15 0.043(5) 0.043(4) 0.059(5) 0.000(4) -0.012(4) 0.007(3)
C16 0.033(5) 0.072(5) 0.055(5) 0.032(4) -0.019(4) -0.016(4)
C17 0.045(5) 0.074(5) 0.037(5) -0.007(4) -0.001(4) 0.013(4)
C18 0.034(4) 0.016(3) 0.027(4) -0.012(2) 0.016(3) 0.005(2)
C19 0.039(4) 0.020(3) 0.025(4) -0.005(3) 0.001(3) 0.010(3)
C20 0.019(4) 0.036(3) 0.033(4) -0.004(3) 0.011(3) -0.004(3)
C21 0.018(4) 0.040(4) 0.039(4) -0.002(3) 0.011(3) 0.001(3)
C22 0.020(4) 0.032(3) 0.031(4) -0.007(3) -0.002(3) 0.001(3)
C23 0.022(3) 0.021(3) 0.022(3) -0.005(2) -0.003(3) -0.003(2)
C24 0.036(4) 0.017(3) 0.020(4) -0.004(2) 0.002(3) 0.002(2)
C25 0.033(4) 0.024(3) 0.037(4) -0.001(3) 0.010(3) -0.004(3)
C26 0.043(4) 0.023(3) 0.025(4) 0.001(3) 0.000(3) 0.002(3)
C27 0.045(4) 0.021(3) 0.021(4) 0.005(2) 0.009(3) -0.002(3)
C28 0.028(4) 0.020(3) 0.041(4) -0.002(3) 0.017(3) 0.000(2)
C29 0.018(3) 0.019(3) 0.034(4) -0.005(3) 0.005(3) 0.001(2)
C30 0.039(4) 0.027(3) 0.036(4) -0.001(3) 0.008(3) 0.000(3)
C31 0.043(4) 0.033(3) 0.022(4) 0.007(3) 0.002(3) -0.001(3)
C32 0.022(4) 0.037(4) 0.044(4) 0.000(3) -0.001(3) 0.007(3)
C33 0.017(3) 0.036(4) 0.037(4) 0.015(3) -0.009(3) -0.005(3)
C34 0.021(4) 0.051(4) 0.030(4) -0.007(3) -0.002(3) 0.007(3)
C35 0.036(4) 0.039(4) 0.075(5) 0.012(3) 0.022(4) -0.003(3)
C36 0.038(4) 0.030(3) 0.030(4) 0.003(3) 0.004(3) 0.001(3)
C37 0.040(4) 0.029(3) 0.039(4) 0.001(3) 0.000(3) 0.003(3)
C38 0.030(4) 0.040(4) 0.056(5) 0.007(3) 0.009(3) -0.011(3)
C39 0.034(4) 0.048(4) 0.039(4) -0.004(3) -0.002(3) 0.005(3)
C40 0.026(4) 0.035(3) 0.032(4) -0.011(3) 0.000(3) 0.005(3)
C41 0.031(4) 0.038(3) 0.030(4) -0.010(3) 0.007(3) 0.002(3)
C42 0.029(4) 0.054(4) 0.034(4) -0.006(3) -0.003(3) -0.002(3)
C43 0.065(5) 0.028(4) 0.052(5) -0.012(3) 0.006(4) 0.002(3)
C44 0.053(4) 0.030(4) 0.030(4) -0.001(3) 0.010(3) -0.001(3)
C45 0.036(4) 0.039(4) 0.038(4) 0.013(3) 0.005(3) 0.000(3)
C46 0.060(5) 0.020(3) 0.048(4) -0.015(3) 0.016(4) -0.003(3)
C47 0.144(10) 0.110(7) 0.082(7) 0.008(6) -0.004(7) -0.090(7)
C49 0.070(5) 0.035(4) 0.040(4) 0.012(3) 0.005(4) 0.003(3)
C50 0.047(6) 0.093(6) 0.169(10) 0.061(6) -0.012(6) -0.017(5)
C51 0.150(9) 0.101(7) 0.074(7) -0.047(5) 0.059(7) 0.007(6)
C52 0.125(8) 0.057(5) 0.043(5) 0.008(4) -0.019(5) -0.018(5)
C53 0.075(6) 0.055(5) 0.112(8) 0.023(5) -0.057(6) -0.009(4)
C54 0.053(6) 0.060(5) 0.197(11) -0.050(6) -0.023(6) 0.032(4)
C55 0.106(8) 0.190(10) 0.082(8) -0.060(7) 0.051(7) -0.025(7)
C56 0.034(5) 0.085(6) 0.118(8) -0.074(6) -0.024(5) 0.013(4)
C57 0.215(13) 0.067(6) 0.059(7) 0.011(5) -0.012(8) -0.062(7)
C58 0.049(5) 0.060(4) 0.044(5) 0.019(4) 0.012(4) -0.002(4)
C59 0.088(6) 0.034(4) 0.057(5) -0.004(3) -0.003(5) 0.011(4)
C60 0.096(7) 0.054(5) 0.055(5) -0.004(4) 0.002(5) -0.015(4)
C61 0.038(5) 0.055(5) 0.064(5) 0.028(4) -0.019(4) -0.020(3)
C62 0.113(7) 0.041(5) 0.084(6) 0.019(4) 0.008(5) 0.018(4)
O1 0.031(3) 0.031(2) 0.034(3) 0.0026(18) 0.005(2) 0.0013(18)
O2 0.034(3) 0.025(2) 0.038(3) 0.0029(18) 0.007(2) 0.0021(17)
O3 0.021(2) 0.036(2) 0.030(2) -0.0094(18) -0.004(2) 0.0026(17)
O4 0.027(2) 0.035(2) 0.024(2) -0.0062(18) 0.002(2) -0.0001(18)
O5 0.044(3) 0.025(2) 0.034(3) -0.0022(19) 0.008(2) -0.0015(18)
O6 0.036(3) 0.024(2) 0.039(3) 0.0024(18) 0.005(2) -0.0014(18)
O7 0.049(3) 0.053(3) 0.088(4) 0.026(3) 0.014(3) 0.011(2)
O8 0.061(4) 0.039(3) 0.110(5) 0.019(3) 0.030(3) 0.014(2)
O9 0.088(4) 0.058(3) 0.037(3) -0.001(2) -0.003(3) 0.000(3)
O10 0.067(4) 0.055(3) 0.070(4) -0.015(3) -0.026(3) 0.026(3)
O11 0.102(4) 0.057(3) 0.050(3) -0.020(3) 0.024(3) -0.012(3)
O12 0.180(6) 0.038(3) 0.055(4) 0.007(3) -0.025(4) -0.022(3)
O13 0.087(4) 0.034(3) 0.042(3) -0.009(2) 0.009(3) 0.019(2)
O14 0.071(4) 0.055(3) 0.059(3) 0.006(2) 0.008(3) 0.015(3)
Li1 0.030(6) 0.033(5) 0.038(6) 0.010(5) 0.004(5) -0.002(4)
Li2 0.050(7) 0.037(6) 0.036(7) 0.003(5) 0.000(6) 0.011(5)
Ni1 0.0316(5) 0.0370(5) 0.0287(5) 0.0027(4) 0.0044(4) 0.0032(4)
Ni2 0.0260(5) 0.0249(4) 0.0264(5) 0.0004(3) 0.0015(3) -0.0016(3)

loop_
_atom_type_symbol
_atom_type_description
_atom_type_scat_dispersion_real
_atom_type_scat_dispersion_imag
_atom_type_scat_source
C C 0.0033 0.0016 'International Tables Vol C Tables 4.2.6.8 and 6.1.1.4'
H H 0.0000 0.0000 'International Tables Vol C Tables 4.2.6.8 and 6.1.1.4'
O O 0.0106 0.0060 'International Tables Vol C Tables 4.2.6.8 and 6.1.1.4'
Li Li -0.0003 0.0001 'International Tables Vol C Tables 4.2.6.8 and 6.1.1.4'
Ni Ni 0.3393 1.1124 'International Tables Vol C Tables 4.2.6.8 and 6.1.1.4'

loop_
_geom_angle_atom_site_label_1
_geom_angle_atom_site_label_2
_geom_angle_atom_site_label_3
_geom_angle
C6 C1 C2 116.7(5)
C6 C1 Ni1 115.7(4)
C2 C1 Ni1 127.5(5)
C3 C2 C1 120.4(6)
C3 C2 H2 119.8
C1 C2 H2 119.8
C4 C3 C2 121.1(6)
C4 C3 H3 119.4
C2 C3 H3 119.4
C3 C4 C5 119.9(6)
C3 C4 H4 120.0
C5 C4 H4 120.0
C4 C5 C6 120.3(6)
C4 C5 H5 119.8
C6 C5 H5 119.8
C5 C6 C1 121.4(5)
C5 C6 C7 126.8(6)
C1 C6 C7 111.8(5)
C8 C7 C12 122.3(5)
C8 C7 C6 125.8(6)
C12 C7 C6 112.0(5)
C9 C8 C7 120.6(6)
C9 C8 H8 119.7
C7 C8 H8 119.7
C8 C9 C10 119.1(6)
C8 C9 H9 120.4
C10 C9 H9 120.4
C9 C10 C11 119.4(6)
C9 C10 H10 120.3
C11 C10 H10 120.3
C10 C11 C12 123.4(6)
C10 C11 H11 118.3
C12 C11 H11 118.3
C7 C12 C11 115.2(5)
C7 C12 Ni1 116.5(4)
C11 C12 Ni1 128.2(5)
C17 C13 C14 107.8(6)
C17 C13 Ni1 69.5(4)
C14 C13 Ni1 69.5(4)
C17 C13 H13 126.1
C14 C13 H13 126.1
Ni1 C13 H13 126.4
C15 C14 C13 109.4(6)
C15 C14 Ni1 72.7(4)
C13 C14 Ni1 72.4(4)
C15 C14 H14 125.3
C13 C14 H14 125.3
Ni1 C14 H14 121.3
C14 C15 C16 105.5(6)
C14 C15 Ni1 69.4(4)
C16 C15 Ni1 68.6(4)
C14 C15 H15 127.3
C16 C15 H15 127.3
Ni1 C15 H15 126.3
C17 C16 C15 109.0(6)
C17 C16 Ni1 70.9(4)
C15 C16 Ni1 72.9(4)
C17 C16 H16 125.5
C15 C16 H16 125.5
Ni1 C16 H16 122.3
C13 C17 C16 108.1(6)
C13 C17 Ni1 73.1(4)
C16 C17 Ni1 70.5(4)
C13 C17 H17 125.9
C16 C17 H17 125.9
Ni1 C17 H17 122.1
C23 C18 C19 115.8(5)
C23 C18 Ni2 117.0(4)
C19 C18 Ni2 127.1(4)
C20 C19 C18 122.6(5)
C20 C19 H19 118.7
C18 C19 H19 118.7
C21 C20 C19 119.1(5)
C21 C20 H20 120.4
C19 C20 H20 120.4
C22 C21 C20 120.1(5)
C22 C21 H21 120.0
C20 C21 H21 120.0
C21 C22 C23 121.3(5)
C21 C22 H22 119.4
C23 C22 H22 119.4
C22 C23 C18 121.2(5)
C22 C23 C24 129.1(5)
C18 C23 C24 109.7(5)
C25 C24 C29 121.4(5)
C25 C24 C23 124.3(5)
C29 C24 C23 114.1(5)
C26 C25 C24 120.3(6)
C26 C25 H25 119.8
C24 C25 H25 119.8
C27 C26 C25 120.0(6)
C27 C26 H26 120.0
C25 C26 H26 120.0
C26 C27 C28 120.1(5)
C26 C27 H27 119.9
C28 C27 H27 119.9
C27 C28 C29 121.7(5)
C27 C28 H28 119.1
C29 C28 H28 119.1
C24 C29 C28 116.4(5)
C24 C29 Ni2 114.8(4)
C28 C29 Ni2 128.9(4)
C34 C30 C31 108.0(5)
C34 C30 Ni2 70.8(3)
C31 C30 Ni2 69.8(3)
C34 C30 H30 126.0
C31 C30 H30 126.0
Ni2 C30 H30 125.0
C30 C31 C32 108.3(5)
C30 C31 Ni2 71.6(3)
C32 C31 Ni2 73.0(3)
C30 C31 H31 125.8
C32 C31 H31 125.8
Ni2 C31 H31 121.3
C33 C32 C31 107.0(5)
C33 C32 Ni2 69.3(3)
C31 C32 Ni2 68.7(3)
C33 C32 H32 126.5
C31 C32 H32 126.5
Ni2 C32 H32 127.2
C32 C33 C34 109.2(5)
C32 C33 Ni2 73.1(3)
C34 C33 Ni2 71.0(3)
C32 C33 H33 125.4
C34 C33 H33 125.4
Ni2 C33 H33 122.1
C30 C34 C33 107.2(5)
C30 C34 Ni2 71.1(3)
C33 C34 Ni2 70.1(3)
C30 C34 H34 126.4
C33 C34 H34 126.4
Ni2 C34 H34 124.0
O1 C35 H35A 109.5
O1 C35 H35B 109.5
H35A C35 H35B 109.5
O1 C35 H35C 109.5
H35A C35 H35C 109.5
H35B C35 H35C 109.5
O1 C36 C37 108.0(4)
O1 C36 H36A 110.1
C37 C36 H36A 110.1
O1 C36 H36B 110.1
C37 C36 H36B 110.1
H36A C36 H36B 108.4
O2 C37 C36 107.2(4)
O2 C37 H37A 110.3
C36 C37 H37A 110.3
O2 C37 H37B 110.3
C36 C37 H37B 110.3
H37A C37 H37B 108.5
O2 C38 H38A 109.5
O2 C38 H38B 109.5
H38A C38 H38B 109.5
O2 C38 H38C 109.5
H38A C38 H38C 109.5
H38B C38 H38C 109.5
O3 C39 H39A 109.5
O3 C39 H39B 109.5
H39A C39 H39B 109.5
O3 C39 H39C 109.5
H39A C39 H39C 109.5
H39B C39 H39C 109.5
O3 C40 C41 108.6(4)
O3 C40 H40A 110.0
C41 C40 H40A 110.0
O3 C40 H40B 110.0
C41 C40 H40B 110.0
H40A C40 H40B 108.3
O4 C41 C40 108.2(4)
O4 C41 H41A 110.1
C40 C41 H41A 110.1
O4 C41 H41B 110.1
C40 C41 H41B 110.1
H41A C41 H41B 108.4
O4 C42 H42A 109.5
O4 C42 H42B 109.5
H42A C42 H42B 109.5
O4 C42 H42C 109.5
H42A C42 H42C 109.5
H42B C42 H42C 109.5
O5 C43 H43A 109.5
O5 C43 H43B 109.5
H43A C43 H43B 109.5
O5 C43 H43C 109.5
H43A C43 H43C 109.5
H43B C43 H43C 109.5
O5 C44 C45 106.4(4)
O5 C44 H44A 110.5
C45 C44 H44A 110.5
O5 C44 H44B 110.5
C45 C44 H44B 110.5
H44A C44 H44B 108.6
O6 C45 C44 107.8(4)
O6 C45 H45A 110.1
C44 C45 H45A 110.1
O6 C45 H45B 110.1
C44 C45 H45B 110.1
H45A C45 H45B 108.5
O6 C46 H46A 109.5
O6 C46 H46B 109.5
H46A C46 H46B 109.5
O6 C46 H46C 109.5
H46A C46 H46C 109.5
H46B C46 H46C 109.5
O7 C47 H47A 109.5
O7 C47 H47B 109.5
H47A C47 H47B 109.5
O7 C47 H47C 109.5
H47A C47 H47C 109.5
H47B C47 H47C 109.5
O7 C48B C49 110.8(10)
O7 C48B H48A 109.5
C49 C48B H48A 109.5
O7 C48B H48B 109.5
C49 C48B H48B 109.5
H48A C48B H48B 108.1
C49 C48A O7 110.0(9)
C49 C48A H48C 109.7
O7 C48A H48C 109.7
C49 C48A H48D 109.7
O7 C48A H48D 109.7
H48C C48A H48D 108.2
O8 C49 C48A 108.7(7)
O8 C49 C48B 113.6(7)
C48A C49 C48B 40.1(7)
O8 C49 H49A 108.8
C48A C49 H49A 139.4
C48B C49 H49A 108.8
O8 C49 H49B 108.8
C48A C49 H49B 73.7
C48B C49 H49B 108.8
H49A C49 H49B 107.7
O8 C50 H50A 109.5
O8 C50 H50B 109.5
H50A C50 H50B 109.5
O8 C50 H50C 109.5
H50A C50 H50C 109.5
H50B C50 H50C 109.5
O9 C51 H51A 109.5
O9 C51 H51B 109.5
H51A C51 H51B 109.5
O9 C51 H51C 109.5
H51A C51 H51C 109.5
H51B C51 H51C 109.5
O9 C52 C53 108.1(6)
O9 C52 H52A 110.1
C53 C52 H52A 110.1
O9 C52 H52B 110.1
C53 C52 H52B 110.1
H52A C52 H52B 108.4
O10 C53 C52 108.6(6)
O10 C53 H53A 110.0
C52 C53 H53A 110.0
O10 C53 H53B 110.0
C52 C53 H53B 110.0
H53A C53 H53B 108.4
O10 C54 H54A 109.5
O10 C54 H54B 109.5
H54A C54 H54B 109.5
O10 C54 H54C 109.5
H54A C54 H54C 109.5
H54B C54 H54C 109.5
O11 C55 H55A 109.5
O11 C55 H55B 109.5
H55A C55 H55B 109.5
O11 C55 H55C 109.5
H55A C55 H55C 109.5
H55B C55 H55C 109.5
O11 C56 C57 109.4(6)
O11 C56 H56A 109.8
C57 C56 H56A 109.8
O11 C56 H56B 109.8
C57 C56 H56B 109.8
H56A C56 H56B 108.2
O12 C57 C56 113.8(9)
O12 C57 H57A 108.8
C56 C57 H57A 108.8
O12 C57 H57B 108.8
C56 C57 H57B 108.8
H57A C57 H57B 107.7
O12 C58 H58A 109.5
O12 C58 H58B 109.5
H58A C58 H58B 109.5
O12 C58 H58C 109.5
H58A C58 H58C 109.5
H58B C58 H58C 109.5
O13 C59 H59A 109.5
O13 C59 H59B 109.5
H59A C59 H59B 109.5
O13 C59 H59C 109.5
H59A C59 H59C 109.5
H59B C59 H59C 109.5
O13 C60 C61 116.3(6)
O13 C60 H60A 108.2
C61 C60 H60A 108.2
O13 C60 H60B 108.2
C61 C60 H60B 108.2
H60A C60 H60B 107.4
O14 C61 C60 103.8(6)
O14 C61 H61A 111.0
C60 C61 H61A 111.0
O14 C61 H61B 111.0
C60 C61 H61B 111.0
H61A C61 H61B 109.0
O14 C62 H62A 109.5
O14 C62 H62B 109.5
H62A C62 H62B 109.5
O14 C62 H62C 109.5
H62A C62 H62C 109.5
H62B C62 H62C 109.5
C35 O1 C36 111.2(4)
C35 O1 Li1 126.5(4)
C36 O1 Li1 107.0(4)
C38 O2 C37 112.0(4)
C38 O2 Li1 129.6(4)
C37 O2 Li1 113.6(4)
C40 O3 C39 111.8(4)
C40 O3 Li1 115.5(4)
C39 O3 Li1 125.1(4)
C42 O4 C41 112.0(4)
C42 O4 Li1 125.7(4)
C41 O4 Li1 112.9(4)
C43 O5 C44 111.2(4)
C43 O5 Li1 125.1(4)
C44 O5 Li1 112.5(4)
C45 O6 C46 110.5(4)
C45 O6 Li1 107.7(4)
C46 O6 Li1 120.3(4)
C48B O7 C47 98.6(8)
C48B O7 C48A 41.8(7)
C47 O7 C48A 126.6(7)
C48B O7 Li2 116.8(7)
C47 O7 Li2 128.7(6)
C48A O7 Li2 104.0(6)
C50 O8 C49 115.5(5)
C50 O8 Li2 131.2(5)
C49 O8 Li2 113.1(5)
C52 O9 C51 111.0(6)
C52 O9 Li2 111.9(5)
C51 O9 Li2 123.9(5)
C53 O10 C54 111.8(6)
C53 O10 Li2 112.4(5)
C54 O10 Li2 124.2(5)
C55 O11 C56 113.8(6)
C55 O11 Li2 129.3(5)
C56 O11 Li2 111.8(5)
C58 O12 C57 114.3(5)
C58 O12 Li2 127.8(5)
C57 O12 Li2 111.0(5)
C60 O13 C59 112.3(5)
C61 O14 C62 108.9(5)
O2 Li1 O1 79.5(3)
O2 Li1 O3 93.7(4)
O1 Li1 O3 92.3(4)
O2 Li1 O5 100.3(4)
O1 Li1 O5 91.0(4)
O3 Li1 O5 165.9(5)
O2 Li1 O6 91.6(4)
O1 Li1 O6 164.2(5)
O3 Li1 O6 101.4(4)
O5 Li1 O6 77.7(3)
O2 Li1 O4 169.2(6)
O1 Li1 O4 99.8(4)
O3 Li1 O4 75.5(3)
O5 Li1 O4 90.4(4)
O6 Li1 O4 91.3(4)
O7 Li2 O10 95.5(5)
O7 Li2 O12 162.1(6)
O10 Li2 O12 98.3(4)
O7 Li2 O8 78.8(4)
O10 Li2 O8 167.1(6)
O12 Li2 O8 89.7(5)
O7 Li2 O11 90.0(4)
O10 Li2 O11 97.2(4)
O12 Li2 O11 77.1(4)
O8 Li2 O11 94.4(5)
O7 Li2 O9 97.8(4)
O10 Li2 O9 77.1(4)
O12 Li2 O9 96.4(4)
O8 Li2 O9 92.2(4)
O11 Li2 O9 170.7(5)
C12 Ni1 C1 84.0(3)
C12 Ni1 C16 106.4(3)
C1 Ni1 C16 154.8(3)
C12 Ni1 C17 106.2(3)
C1 Ni1 C17 160.6(3)
C16 Ni1 C17 38.6(2)
C12 Ni1 C14 169.3(2)
C1 Ni1 C14 106.7(2)
C16 Ni1 C14 63.6(2)
C17 Ni1 C14 63.7(2)
C12 Ni1 C13 135.2(2)
C1 Ni1 C13 124.8(3)
C16 Ni1 C13 63.2(2)
C17 Ni1 C13 37.3(2)
C14 Ni1 C13 38.1(2)
C12 Ni1 C15 136.1(2)
C1 Ni1 C15 119.4(3)
C16 Ni1 C15 38.5(2)
C17 Ni1 C15 64.5(3)
C14 Ni1 C15 37.9(2)
C13 Ni1 C15 63.6(2)
C18 Ni2 C29 84.3(2)
C18 Ni2 C31 169.1(2)
C29 Ni2 C31 104.5(2)
C18 Ni2 C33 105.9(2)
C29 Ni2 C33 162.4(2)
C31 Ni2 C33 64.1(2)
C18 Ni2 C34 110.8(2)
C29 Ni2 C34 150.6(2)
C31 Ni2 C34 64.4(2)
C33 Ni2 C34 38.8(2)
C18 Ni2 C30 142.5(2)
C29 Ni2 C30 116.2(2)
C31 Ni2 C30 38.64(19)
C33 Ni2 C30 64.1(2)
C34 Ni2 C30 38.05(19)
C18 Ni2 C32 131.0(2)
C29 Ni2 C32 125.2(2)
C31 Ni2 C32 38.37(19)
C33 Ni2 C32 37.60(19)
C34 Ni2 C32 64.0(2)
C30 Ni2 C32 64.0(2)

loop_
_geom_bond_atom_site_label_1
_geom_bond_atom_site_label_2
_geom_bond_distance
C1 C6 1.409(8)
C1 C2 1.420(7)
C1 Ni1 1.890(6)
C2 C3 1.410(8)
C2 H2 0.9500
C3 C4 1.355(8)
C3 H3 0.9500
C4 C5 1.386(8)
C4 H4 0.9500
C5 C6 1.396(8)
C5 H5 0.9500
C6 C7 1.462(7)
C7 C8 1.400(7)
C7 C12 1.408(8)
C8 C9 1.388(8)
C8 H8 0.9500
C9 C10 1.396(9)
C9 H9 0.9500
C10 C11 1.397(8)
C10 H10 0.9500
C11 C12 1.411(7)
C11 H11 0.9500
C12 Ni1 1.863(6)
C13 C17 1.375(8)
C13 C14 1.405(8)
C13 Ni1 2.169(7)
C13 H13 0.9500
C14 C15 1.400(8)
C14 Ni1 2.132(7)
C14 H14 0.9500
C15 C16 1.417(9)
C15 Ni1 2.175(6)
C15 H15 0.9500
C16 C17 1.401(9)
C16 Ni1 2.119(7)
C16 H16 0.9500
C17 Ni1 2.124(7)
C17 H17 0.9500
C18 C23 1.426(7)
C18 C19 1.428(7)
C18 Ni2 1.880(6)
C19 C20 1.395(7)
C19 H19 0.9500
C20 C21 1.395(8)
C20 H20 0.9500
C21 C22 1.383(7)
C21 H21 0.9500
C22 C23 1.386(7)
C22 H22 0.9500
C23 C24 1.466(7)
C24 C25 1.411(7)
C24 C29 1.415(7)
C25 C26 1.385(7)
C25 H25 0.9500
C26 C27 1.384(8)
C26 H26 0.9500
C27 C28 1.406(7)
C27 H27 0.9500
C28 C29 1.420(7)
C28 H28 0.9500
C29 Ni2 1.885(6)
C30 C34 1.406(7)
C30 C31 1.421(7)
C30 Ni2 2.159(6)
C30 H30 0.9500
C31 C32 1.424(7)
C31 Ni2 2.136(6)
C31 H31 0.9500
C32 C33 1.398(7)
C32 Ni2 2.193(6)
C32 H32 0.9500
C33 C34 1.429(7)
C33 Ni2 2.143(6)
C33 H33 0.9500
C34 Ni2 2.155(6)
C34 H34 0.9500
C35 O1 1.414(6)
C35 H35A 0.9800
C35 H35B 0.9800
C35 H35C 0.9800
C36 O1 1.428(6)
C36 C37 1.506(7)
C36 H36A 0.9900
C36 H36B 0.9900
C37 O2 1.445(6)
C37 H37A 0.9900
C37 H37B 0.9900
C38 O2 1.436(6)
C38 H38A 0.9800
C38 H38B 0.9800
C38 H38C 0.9800
C39 O3 1.424(6)
C39 H39A 0.9800
C39 H39B 0.9800
C39 H39C 0.9800
C40 O3 1.415(6)
C40 C41 1.504(7)
C40 H40A 0.9900
C40 H40B 0.9900
C41 O4 1.420(6)
C41 H41A 0.9900
C41 H41B 0.9900
C42 O4 1.417(6)
C42 H42A 0.9800
C42 H42B 0.9800
C42 H42C 0.9800
C43 O5 1.432(6)
C43 H43A 0.9800
C43 H43B 0.9800
C43 H43C 0.9800
C44 O5 1.437(6)
C44 C45 1.517(7)
C44 H44A 0.9900
C44 H44B 0.9900
C45 O6 1.424(7)
C45 H45A 0.9900
C45 H45B 0.9900
C46 O6 1.432(5)
C46 H46A 0.9800
C46 H46B 0.9800
C46 H46C 0.9800
C47 O7 1.422(8)
C47 H47A 0.9800
C47 H47B 0.9800
C47 H47C 0.9800
C48B O7 1.340(13)
C48B C49 1.560(15)
C48B H48A 0.9900
C48B H48B 0.9900
C48A C49 1.409(13)
C48A O7 1.508(14)
C48A H48C 0.9900
C48A H48D 0.9900
C49 O8 1.408(6)
C49 H49A 0.9900
C49 H49B 0.9900
C50 O8 1.395(8)
C50 H50A 0.9800
C50 H50B 0.9800
C50 H50C 0.9800
C51 O9 1.438(8)
C51 H51A 0.9800
C51 H51B 0.9800
C51 H51C 0.9800
C52 O9 1.414(9)
C52 C53 1.492(10)
C52 H52A 0.9900
C52 H52B 0.9900
C53 O10 1.421(9)
C53 H53A 0.9900
C53 H53B 0.9900
C54 O10 1.448(7)
C54 H54A 0.9800
C54 H54B 0.9800
C54 H54C 0.9800
C55 O11 1.404(8)
C55 H55A 0.9800
C55 H55B 0.9800
C55 H55C 0.9800
C56 O11 1.421(9)
C56 C57 1.421(10)
C56 H56A 0.9900
C56 H56B 0.9900
C57 O12 1.388(9)
C57 H57A 0.9900
C57 H57B 0.9900
C58 O12 1.373(7)
C58 H58A 0.9800
C58 H58B 0.9800
C58 H58C 0.9800
C59 O13 1.425(7)
C59 H59A 0.9800
C59 H59B 0.9800
C59 H59C 0.9800
C60 O13 1.355(7)
C60 C61 1.551(8)
C60 H60A 0.9900
C60 H60B 0.9900
C61 O14 1.417(7)
C61 H61A 0.9900
C61 H61B 0.9900
C62 O14 1.479(7)
C62 H62A 0.9800
C62 H62B 0.9800
C62 H62C 0.9800
O1 Li1 2.126(9)
O2 Li1 2.055(10)
O3 Li1 2.131(11)
O4 Li1 2.179(10)
O5 Li1 2.141(11)
O6 Li1 2.163(9)
O7 Li2 2.093(10)
O8 Li2 2.121(11)
O9 Li2 2.161(11)
O10 Li2 2.109(11)
O11 Li2 2.160(11)
O12 Li2 2.116(11)

loop_
_geom_torsion_atom_site_label_1
_geom_torsion_atom_site_label_2
_geom_torsion_atom_site_label_3
_geom_torsion_atom_site_label_4
_geom_torsion
C6 C1 C2 C3 -0.7(7)
Ni1 C1 C2 C3 175.2(4)
C1 C2 C3 C4 0.6(8)
C2 C3 C4 C5 0.6(9)
C3 C4 C5 C6 -1.8(9)
C4 C5 C6 C1 1.7(8)
C4 C5 C6 C7 -177.9(5)
C2 C1 C6 C5 -0.5(7)
Ni1 C1 C6 C5 -176.8(4)
C2 C1 C6 C7 179.2(4)
Ni1 C1 C6 C7 2.9(5)
C5 C6 C7 C8 -1.2(8)
C1 C6 C7 C8 179.2(5)
C5 C6 C7 C12 178.0(5)
C1 C6 C7 C12 -1.7(6)
C12 C7 C8 C9 -1.5(8)
C6 C7 C8 C9 177.6(5)
C7 C8 C9 C10 1.0(8)
C8 C9 C10 C11 -0.6(9)
C9 C10 C11 C12 0.6(9)
C8 C7 C12 C11 1.4(7)
C6 C7 C12 C11 -177.8(4)
C8 C7 C12 Ni1 179.0(4)
C6 C7 C12 Ni1 -0.3(6)
C10 C11 C12 C7 -0.9(8)
C10 C11 C12 Ni1 -178.1(4)
C17 C13 C14 C15 -4.5(8)
Ni1 C13 C14 C15 -63.7(5)
C17 C13 C14 Ni1 59.2(5)
C13 C14 C15 C16 4.1(7)
Ni1 C14 C15 C16 -59.4(4)
C13 C14 C15 Ni1 63.5(5)
C14 C15 C16 C17 -2.2(7)
Ni1 C15 C16 C17 -62.2(5)
C14 C15 C16 Ni1 59.9(4)
C14 C13 C17 C16 3.0(8)
Ni1 C13 C17 C16 62.2(5)
C14 C13 C17 Ni1 -59.2(5)
C15 C16 C17 C13 -0.5(8)
Ni1 C16 C17 C13 -63.9(5)
C15 C16 C17 Ni1 63.4(5)
C23 C18 C19 C20 0.9(7)
Ni2 C18 C19 C20 178.5(4)
C18 C19 C20 C21 -0.4(7)
C19 C20 C21 C22 0.0(7)
C20 C21 C22 C23 -0.1(8)
C21 C22 C23 C18 0.7(7)
C21 C22 C23 C24 -178.4(5)
C19 C18 C23 C22 -1.1(7)
Ni2 C18 C23 C22 -178.9(4)
C19 C18 C23 C24 178.1(4)
Ni2 C18 C23 C24 0.3(5)
C22 C23 C24 C25 1.4(8)
C18 C23 C24 C25 -177.7(4)
C22 C23 C24 C29 177.6(5)
C18 C23 C24 C29 -1.5(6)
C29 C24 C25 C26 -0.4(7)
C23 C24 C25 C26 175.5(4)
C24 C25 C26 C27 1.3(7)
C25 C26 C27 C28 -0.4(7)
C26 C27 C28 C29 -1.3(7)
C25 C24 C29 C28 -1.2(7)
C23 C24 C29 C28 -177.5(4)
C25 C24 C29 Ni2 178.4(4)
C23 C24 C29 Ni2 2.0(5)
C27 C28 C29 C24 2.1(7)
C27 C28 C29 Ni2 -177.4(4)
C34 C30 C31 C32 3.4(7)
Ni2 C30 C31 C32 64.2(4)
C34 C30 C31 Ni2 -60.8(4)
C30 C31 C32 C33 -4.4(6)
Ni2 C31 C32 C33 58.8(4)
C30 C31 C32 Ni2 -63.3(4)
C31 C32 C33 C34 3.8(6)
Ni2 C32 C33 C34 62.3(4)
C31 C32 C33 Ni2 -58.4(4)
C31 C30 C34 C33 -1.0(6)
Ni2 C30 C34 C33 -61.2(4)
C31 C30 C34 Ni2 60.2(4)
C32 C33 C34 C30 -1.8(6)
Ni2 C33 C34 C30 61.8(4)
C32 C33 C34 Ni2 -63.6(4)
O1 C36 C37 O2 -53.2(5)
O3 C40 C41 O4 48.1(6)
O5 C44 C45 O6 -57.6(6)
O7 C48A C49 O8 -52.9(11)
O7 C48A C49 C48B 51.9(11)
O7 C48B C49 O8 28.5(13)
O7 C48B C49 C48A -62.9(12)
O9 C52 C53 O10 52.0(8)
O11 C56 C57 O12 -47.0(11)
O13 C60 C61 O14 70.2(8)
C37 C36 O1 C35 -169.2(4)
C37 C36 O1 Li1 49.1(5)
C36 C37 O2 C38 -171.2(5)
C36 C37 O2 Li1 30.9(6)
C41 C40 O3 C39 173.1(4)
C41 C40 O3 Li1 -35.6(6)
C40 C41 O4 C42 172.0(4)
C40 C41 O4 Li1 -39.2(5)
C45 C44 O5 C43 -178.1(5)
C45 C44 O5 Li1 36.0(6)
C44 C45 O6 C46 -176.5(4)
C44 C45 O6 Li1 50.3(5)
C49 C48B O7 C47 -169.1(9)
C49 C48B O7 C48A 53.5(10)
C49 C48B O7 Li2 -27.3(14)
C49 C48A O7 C48B -62.3(12)
C49 C48A O7 C47 -118.8(9)
C49 C48A O7 Li2 52.4(10)
C48A C49 O8 C50 -158.8(9)
C48B C49 O8 C50 158.4(9)
C48A C49 O8 Li2 26.6(9)
C48B C49 O8 Li2 -16.2(9)
C53 C52 O9 C51 178.9(6)
C53 C52 O9 Li2 -38.1(7)
C52 C53 O10 C54 173.7(6)
C52 C53 O10 Li2 -41.3(8)
C57 C56 O11 C55 -171.0(8)
C57 C56 O11 Li2 31.7(9)
C56 C57 O12 C58 -114.9(8)
C56 C57 O12 Li2 38.4(11)
C61 C60 O13 C59 179.0(6)
C60 C61 O14 C62 179.3(5)
C38 O2 Li1 O1 -157.1(4)
C37 O2 Li1 O1 -4.0(5)
C38 O2 Li1 O3 111.3(5)
C37 O2 Li1 O3 -95.6(4)
C38 O2 Li1 O5 -68.0(6)
C37 O2 Li1 O5 85.0(5)
C38 O2 Li1 O6 9.7(6)
C37 O2 Li1 O6 162.8(4)
C38 O2 Li1 O4 116(2)
C37 O2 Li1 O4 -91(3)
C35 O1 Li1 O2 -159.3(5)
C36 O1 Li1 O2 -25.2(4)
C35 O1 Li1 O3 -65.9(6)
C36 O1 Li1 O3 68.2(4)
C35 O1 Li1 O5 100.4(5)
C36 O1 Li1 O5 -125.5(4)
C35 O1 Li1 O6 144.1(18)
C36 O1 Li1 O6 -82(2)
C35 O1 Li1 O4 9.8(7)
C36 O1 Li1 O4 143.9(4)
C40 O3 Li1 O2 -169.2(4)
C39 O3 Li1 O2 -22.2(6)
C40 O3 Li1 O1 111.2(4)
C39 O3 Li1 O1 -101.8(5)
C40 O3 Li1 O5 8(2)
C39 O3 Li1 O5 155.0(18)
C40 O3 Li1 O6 -76.8(5)
C39 O3 Li1 O6 70.2(6)
C40 O3 Li1 O4 11.6(4)
C39 O3 Li1 O4 158.6(4)
C43 O5 Li1 O2 -58.9(6)
C44 O5 Li1 O2 81.4(5)
C43 O5 Li1 O1 20.5(6)
C44 O5 Li1 O1 160.8(4)
C43 O5 Li1 O3 123.9(19)
C44 O5 Li1 O3 -96(2)
C43 O5 Li1 O6 -148.3(4)
C44 O5 Li1 O6 -8.1(4)
C43 O5 Li1 O4 120.4(5)
C44 O5 Li1 O4 -99.3(4)
C45 O6 Li1 O2 -123.8(4)
C46 O6 Li1 O2 108.5(5)
C45 O6 Li1 O1 -69(2)
C46 O6 Li1 O1 163.7(18)
C45 O6 Li1 O3 142.1(4)
C46 O6 Li1 O3 14.3(6)
C45 O6 Li1 O5 -23.6(4)
C46 O6 Li1 O5 -151.3(4)
C45 O6 Li1 O4 66.6(4)
C46 O6 Li1 O4 -61.1(5)
C42 O4 Li1 O2 156(2)
C41 O4 Li1 O2 12(3)
C42 O4 Li1 O1 70.2(6)
C41 O4 Li1 O1 -73.5(5)
C42 O4 Li1 O3 160.0(4)
C41 O4 Li1 O3 16.3(4)
C42 O4 Li1 O5 -20.9(5)
C41 O4 Li1 O5 -164.6(3)
C42 O4 Li1 O6 -98.6(5)
C41 O4 Li1 O6 117.8(4)
C48B O7 Li2 O10 -153.0(9)
C47 O7 Li2 O10 -24.7(8)
C48A O7 Li2 O10 164.3(6)
C48B O7 Li2 O12 66(2)
C47 O7 Li2 O12 -165.2(16)
C48A O7 Li2 O12 24(2)
C48B O7 Li2 O8 15.3(9)
C47 O7 Li2 O8 143.6(7)
C48A O7 Li2 O8 -27.3(7)
C48B O7 Li2 O11 109.8(9)
C47 O7 Li2 O11 -121.9(7)
C48A O7 Li2 O11 67.2(7)
C48B O7 Li2 O9 -75.3(10)
C47 O7 Li2 O9 53.0(8)
C48A O7 Li2 O9 -118.0(7)
C53 O10 Li2 O7 112.8(5)
C54 O10 Li2 O7 -107.2(7)
C53 O10 Li2 O12 -78.6(6)
C54 O10 Li2 O12 61.4(7)
C53 O10 Li2 O8 50(3)
C54 O10 Li2 O8 -170(2)
C53 O10 Li2 O11 -156.5(5)
C54 O10 Li2 O11 -16.6(8)
C53 O10 Li2 O9 16.1(5)
C54 O10 Li2 O9 156.0(6)
C58 O12 Li2 O7 178.7(15)
C57 O12 Li2 O7 30(2)
C58 O12 Li2 O10 38.5(8)
C57 O12 Li2 O10 -110.2(7)
C58 O12 Li2 O8 -131.4(6)
C57 O12 Li2 O8 79.8(7)
C58 O12 Li2 O11 134.0(6)
C57 O12 Li2 O11 -14.7(7)
C58 O12 Li2 O9 -39.3(7)
C57 O12 Li2 O9 172.0(7)
C50 O8 Li2 O7 -171.6(7)
C49 O8 Li2 O7 1.9(5)
C50 O8 Li2 O10 -107(3)
C49 O8 Li2 O10 67(3)
C50 O8 Li2 O12 22.3(9)
C49 O8 Li2 O12 -164.2(5)
C50 O8 Li2 O11 99.4(8)
C49 O8 Li2 O11 -87.1(5)
C50 O8 Li2 O9 -74.1(8)
C49 O8 Li2 O9 99.4(5)
C55 O11 Li2 O7 30.0(8)
C56 O11 Li2 O7 -177.1(5)
C55 O11 Li2 O10 -65.5(8)
C56 O11 Li2 O10 87.3(6)
C55 O11 Li2 O12 -162.5(7)
C56 O11 Li2 O12 -9.6(5)
C55 O11 Li2 O8 108.8(8)
C56 O11 Li2 O8 -98.4(5)
C55 O11 Li2 O9 -116(4)
C56 O11 Li2 O9 36(4)
C52 O9 Li2 O7 -80.8(5)
C51 O9 Li2 O7 56.6(7)
C52 O9 Li2 O10 13.1(5)
C51 O9 Li2 O10 150.5(6)
C52 O9 Li2 O12 110.2(5)
C51 O9 Li2 O12 -112.4(6)
C52 O9 Li2 O8 -159.8(5)
C51 O9 Li2 O8 -22.4(7)
C52 O9 Li2 O11 65(4)
C51 O9 Li2 O11 -157(3)
C7 C12 Ni1 C1 1.5(4)
C11 C12 Ni1 C1 178.6(5)
C7 C12 Ni1 C16 -155.1(4)
C11 C12 Ni1 C16 22.1(6)
C7 C12 Ni1 C17 164.7(4)
C11 C12 Ni1 C17 -18.2(6)
C7 C12 Ni1 C14 -176.9(11)
C11 C12 Ni1 C14 0.3(16)
C7 C12 Ni1 C13 136.6(4)
C11 C12 Ni1 C13 -46.3(6)
C7 C12 Ni1 C15 -125.6(4)
C11 C12 Ni1 C15 51.6(6)
C6 C1 Ni1 C12 -2.5(4)
C2 C1 Ni1 C12 -178.3(5)
C6 C1 Ni1 C16 114.0(6)
C2 C1 Ni1 C16 -61.9(8)
C6 C1 Ni1 C17 -125.5(7)
C2 C1 Ni1 C17 58.7(9)
C6 C1 Ni1 C14 177.2(4)
C2 C1 Ni1 C14 1.3(5)
C6 C1 Ni1 C13 -145.1(4)
C2 C1 Ni1 C13 39.0(5)
C6 C1 Ni1 C15 138.1(4)
C2 C1 Ni1 C15 -37.7(5)
C17 C16 Ni1 C12 -95.5(4)
C15 C16 Ni1 C12 146.8(4)
C17 C16 Ni1 C1 152.8(6)
C15 C16 Ni1 C1 35.0(8)
C15 C16 Ni1 C17 -117.8(6)
C17 C16 Ni1 C14 80.1(4)
C15 C16 Ni1 C14 -37.6(4)
C17 C16 Ni1 C13 37.3(4)
C15 C16 Ni1 C13 -80.5(4)
C17 C16 Ni1 C15 117.8(6)
C13 C17 Ni1 C12 -146.8(4)
C16 C17 Ni1 C12 96.3(4)
C13 C17 Ni1 C1 -27.1(9)
C16 C17 Ni1 C1 -144.0(7)
C13 C17 Ni1 C16 116.9(6)
C13 C17 Ni1 C14 36.9(4)
C16 C17 Ni1 C14 -79.9(4)
C16 C17 Ni1 C13 -116.9(6)
C13 C17 Ni1 C15 79.3(4)
C16 C17 Ni1 C15 -37.6(4)
C15 C14 Ni1 C12 61.6(14)
C13 C14 Ni1 C12 -56.1(14)
C15 C14 Ni1 C1 -116.6(4)
C13 C14 Ni1 C1 125.7(4)
C15 C14 Ni1 C16 38.2(4)
C13 C14 Ni1 C16 -79.4(4)
C15 C14 Ni1 C17 81.5(4)
C13 C14 Ni1 C17 -36.2(4)
C15 C14 Ni1 C13 117.7(6)
C13 C14 Ni1 C15 -117.7(6)
C17 C13 Ni1 C12 48.2(5)
C14 C13 Ni1 C12 167.4(4)
C17 C13 Ni1 C1 169.4(4)
C14 C13 Ni1 C1 -71.4(4)
C17 C13 Ni1 C16 -38.5(4)
C14 C13 Ni1 C16 80.7(4)
C14 C13 Ni1 C17 119.2(6)
C17 C13 Ni1 C14 -119.2(6)
C17 C13 Ni1 C15 -81.8(4)
C14 C13 Ni1 C15 37.4(4)
C14 C15 Ni1 C12 -166.3(4)
C16 C15 Ni1 C12 -49.3(5)
C14 C15 Ni1 C1 79.3(4)
C16 C15 Ni1 C1 -163.7(4)
C14 C15 Ni1 C16 -117.0(6)
C14 C15 Ni1 C17 -79.3(4)
C16 C15 Ni1 C17 37.7(4)
C16 C15 Ni1 C14 117.0(6)
C14 C15 Ni1 C13 -37.6(4)
C16 C15 Ni1 C13 79.4(4)
C23 C18 Ni2 C29 0.6(4)
C19 C18 Ni2 C29 -176.9(4)
C23 C18 Ni2 C31 144.7(10)
C19 C18 Ni2 C31 -32.8(14)
C23 C18 Ni2 C33 165.9(4)
C19 C18 Ni2 C33 -11.6(5)
C23 C18 Ni2 C34 -153.4(4)
C19 C18 Ni2 C34 29.1(5)
C23 C18 Ni2 C30 -126.2(4)
C19 C18 Ni2 C30 56.3(6)
C23 C18 Ni2 C32 133.5(4)
C19 C18 Ni2 C32 -44.0(5)
C24 C29 Ni2 C18 -1.5(4)
C28 C29 Ni2 C18 178.0(4)
C24 C29 Ni2 C31 -174.9(3)
C28 C29 Ni2 C31 4.6(5)
C24 C29 Ni2 C33 -127.8(7)
C28 C29 Ni2 C33 51.6(9)
C24 C29 Ni2 C34 121.9(5)
C28 C29 Ni2 C34 -58.6(6)
C24 C29 Ni2 C30 145.6(3)
C28 C29 Ni2 C30 -34.9(5)
C24 C29 Ni2 C32 -138.9(3)
C28 C29 Ni2 C32 40.6(5)
C30 C31 Ni2 C18 103.0(11)
C32 C31 Ni2 C18 -13.6(13)
C30 C31 Ni2 C29 -114.0(3)
C32 C31 Ni2 C29 129.3(3)
C30 C31 Ni2 C33 80.2(4)
C32 C31 Ni2 C33 -36.4(3)
C30 C31 Ni2 C34 36.9(3)
C32 C31 Ni2 C34 -79.7(4)
C32 C31 Ni2 C30 -116.7(5)
C30 C31 Ni2 C32 116.7(5)
C32 C33 Ni2 C18 -138.5(3)
C34 C33 Ni2 C18 103.6(3)
C32 C33 Ni2 C29 -14.9(8)
C34 C33 Ni2 C29 -132.8(7)
C32 C33 Ni2 C31 37.1(3)
C34 C33 Ni2 C31 -80.7(3)
C32 C33 Ni2 C34 117.9(5)
C32 C33 Ni2 C30 80.3(3)
C34 C33 Ni2 C30 -37.6(3)
C34 C33 Ni2 C32 -117.9(5)
C30 C34 Ni2 C18 153.2(3)
C33 C34 Ni2 C18 -89.7(3)
C30 C34 Ni2 C29 35.9(6)
C33 C34 Ni2 C29 153.1(4)
C30 C34 Ni2 C31 -37.5(3)
C33 C34 Ni2 C31 79.7(3)
C30 C34 Ni2 C33 -117.2(5)
C33 C34 Ni2 C30 117.2(5)
C30 C34 Ni2 C32 -80.3(3)
C33 C34 Ni2 C32 36.9(3)
C34 C30 Ni2 C18 -43.9(5)
C31 C30 Ni2 C18 -162.4(4)
C34 C30 Ni2 C29 -161.3(3)
C31 C30 Ni2 C29 80.2(4)
C34 C30 Ni2 C31 118.5(5)
C34 C30 Ni2 C33 38.3(3)
C31 C30 Ni2 C33 -80.1(3)
C31 C30 Ni2 C34 -118.5(5)
C34 C30 Ni2 C32 80.4(3)
C31 C30 Ni2 C32 -38.1(3)
C33 C32 Ni2 C18 57.6(4)
C31 C32 Ni2 C18 176.6(3)
C33 C32 Ni2 C29 174.5(3)
C31 C32 Ni2 C29 -66.5(4)
C33 C32 Ni2 C31 -119.0(5)
C31 C32 Ni2 C33 119.0(5)
C33 C32 Ni2 C34 -38.1(3)
C31 C32 Ni2 C34 80.9(4)
C33 C32 Ni2 C30 -80.6(3)
C31 C32 Ni2 C30 38.4(3)
